data_9013158
loop_
_publ_author_name
'Hagg, G.'
'Hybinette, A. G.'

_publ_section_title
;
 X-ray studies on the systems of tin-antimony and tin-arsenic
;
_journal_name_full
;The London, Edinburgh, and Dublin Philosophical Magazine and Journal of
 Science
;
_journal_page_first 913
_journal_page_last 929
_journal_volume 20
_journal_year 1935
_chemical_compound_source Synthetic
_chemical_formula_sum 'Sb Sn'
_chemical_name_mineral Stistaite
_space_group_IT_number 166
_symmetry_space_group_name_Hall '-P 3* 2'
_symmetry_space_group_name_H-M 'R -3 m :R'
_cell_angle_alpha 89.38
_cell_angle_beta 89.38
_cell_angle_gamma 89.38
_cell_length_a 6.124
_cell_length_b 6.124
_cell_length_c 6.124
_cell_formula_units_Z 4
_cell_volume 229.631
_database_code_amcsd 0015626
_exptl_crystal_density_diffrn 6.955
_cod_original_sg_symbol_H-M 'R -3 m'
_cod_original_formula_sum 'Sn Sb'
_cod_database_code 9013158

loop_
_space_group_symop_operation_xyz
x,y,z
-x,-z,-y
-z,-x,-y
y,x,z
y,z,x
-z,-y,-x
-x,-y,-z
x,z,y
z,x,y
-y,-x,-z
-y,-z,-x
z,y,x

loop_
_atom_site_label
_atom_site_fract_x
_atom_site_fract_y
_atom_site_fract_z
Sn1 0.00000 0.00000 0.00000
Sn2 0.50000 0.50000 0.00000
Sb1 0.50000 0.50000 0.50000
Sb2 0.00000 0.00000 0.50000

loop_
_cod_related_entry_id
_cod_related_entry_database
_cod_related_entry_code
1 AMCSD 0015626
